data_7050141
loop_
_publ_author_name
'Chisholm, Malcolm H.'
'Delbridge, Ewan E.'
'Gallucci, Judith C.'

_publ_section_title
;
 Modeling the catalyst resting state in aryl tin(iv) polymerizations of
 lactide and estimating the relative rates of transamidation,
 transesterification and chain transferElectronic supplementary
 information (ESI) available: kinetic data of reactions C and E in
 Scheme 2. See http://www.rsc.org/suppdata/nj/b3/b306700a/
;
_journal_issue 1
_journal_name_full 'New Journal of Chemistry'
_journal_page_first 145
_journal_paper_doi 10.1039/b306700a
_journal_volume 28
_journal_year 2004
_chemical_formula_sum 'C24 H26 O3 Sn'
_chemical_formula_weight 481.14
_chemical_name_systematic
;
?
;
_space_group_IT_number 2
_symmetry_cell_setting triclinic
_symmetry_space_group_name_Hall '-P 1'
_symmetry_space_group_name_H-M 'P -1'
_atom_sites_solution_hydrogens geom
_atom_sites_solution_primary heavy
_atom_sites_solution_secondary difmap
_audit_creation_method SHELXL-93
_cell_angle_alpha 81.66(1)
_cell_angle_beta 87.44(1)
_cell_angle_gamma 73.95(1)
_cell_formula_units_Z 2
_cell_length_a 9.433(1)
_cell_length_b 10.255(1)
_cell_length_c 12.180(2)
_cell_measurement_temperature 200(2)
_cell_volume 1120.3(3)
_computing_cell_refinement 'DENZO (Otwinowski & Minor, 1997)'
_computing_data_collection 'COLLECT (Nonius, 1999)'
_computing_data_reduction 'DENZO (Otwinowski & Minor, 1997)'
_computing_structure_refinement 'SHELXL-93 (Sheldrick, 1993)'
_computing_structure_solution 'SHELXS-86 (Sheldrick, 1990)'
_diffrn_ambient_temperature 200(2)
_diffrn_measurement_device 'Nonius Kappa CCD'
_diffrn_measurement_method 'phi and omega scans'
_diffrn_radiation_monochromator graphite
_diffrn_radiation_source 'fine-focus sealed tube'
_diffrn_radiation_type MoK\a
_diffrn_radiation_wavelength 0.71073
_diffrn_reflns_av_R_equivalents 0.030
_diffrn_reflns_limit_h_max 12
_diffrn_reflns_limit_h_min -12
_diffrn_reflns_limit_k_max 13
_diffrn_reflns_limit_k_min -13
_diffrn_reflns_limit_l_max 15
_diffrn_reflns_limit_l_min -15
_diffrn_reflns_number 30902
_diffrn_reflns_theta_max 27.45
_diffrn_reflns_theta_min 2.09
_exptl_absorpt_coefficient_mu 1.160
_exptl_crystal_colour colorless
_exptl_crystal_density_diffrn 1.426
_exptl_crystal_description plate
_exptl_crystal_F_000 488
_exptl_crystal_size_max 0.18
_exptl_crystal_size_mid 0.18
_exptl_crystal_size_min 0.05
_refine_diff_density_max 0.770
_refine_diff_density_min -0.556
_refine_ls_extinction_method none
_refine_ls_goodness_of_fit_all 1.081
_refine_ls_goodness_of_fit_obs 1.100
_refine_ls_hydrogen_treatment noref
_refine_ls_matrix_type full
_refine_ls_number_parameters 256
_refine_ls_number_reflns 5108
_refine_ls_number_restraints 0
_refine_ls_restrained_S_all 1.081
_refine_ls_restrained_S_obs 1.100
_refine_ls_R_factor_all 0.0312
_refine_ls_R_factor_obs 0.0240
_refine_ls_shift/esd_max 0.001
_refine_ls_shift/esd_mean 0.000
_refine_ls_structure_factor_coef Fsqd
_refine_ls_weighting_details 'w=1/[\s^2^(Fo^2^)+(0.0239P)^2^+0.2721P] where P=(Fo^2^+2Fc^2^)/3'
_refine_ls_weighting_scheme calc
_refine_ls_wR_factor_all 0.0554
_refine_ls_wR_factor_obs 0.0527
_reflns_number_observed 4503
_reflns_number_total 5108
_reflns_observed_criterion >2sigma(I)
_cod_data_source_file b306700a.txt
_cod_data_source_block Chisholm1101
_cod_depositor_comments
;
The following automatic conversions were performed:

'_refine_ls_weighting_scheme' value 'calc
w=1/[\s^2^(Fo^2^)+(0.0239P)^2^+0.2721P] where P=(Fo^2^+2Fc^2^)/3' was
changed to 'calc'. New tag '_refine_ls_weighting_details' was
created. The value of the new tag was set to
'w=1/[\s^2^(Fo^2^)+(0.0239P)^2^+0.2721P] where P=(Fo^2^+2Fc^2^)/3'.

Automatic conversion script
Id: cif_fix_values 3143 2015-03-26 13:38:13Z robertas 
;
_cod_original_cell_volume 1120.3(2)
_cod_original_sg_symbol_H-M P_-1
_cod_database_code 7050141

loop_
_symmetry_equiv_pos_as_xyz
'x, y, z'
'-x, -y, -z'

loop_
_atom_site_aniso_label
_atom_site_aniso_U_11
_atom_site_aniso_U_22
_atom_site_aniso_U_33
_atom_site_aniso_U_23
_atom_site_aniso_U_13
_atom_site_aniso_U_12
Sn 0.03204(8) 0.03360(8) 0.03614(8) 0.00285(5) -0.00029(5) -0.00124(5)
O1 0.0399(8) 0.0555(9) 0.0545(9) 0.0209(7) 0.0111(7) 0.0059(7)
O2 0.0394(8) 0.0431(8) 0.0444(8) 0.0088(6) 0.0055(6) -0.0011(6)
O3 0.0420(8) 0.0509(9) 0.0437(8) 0.0052(7) 0.0112(6) 0.0006(7)
C1 0.0401(11) 0.0426(11) 0.0337(10) 0.0025(8) 0.0020(8) -0.0048(9)
C2 0.0404(11) 0.0377(11) 0.0379(10) -0.0032(8) 0.0051(8) -0.0055(8)
C3 0.0422(12) 0.0496(13) 0.0541(13) 0.0024(10) 0.0083(10) 0.0029(10)
C4 0.0532(15) 0.077(2) 0.063(2) -0.0023(13) 0.0193(12) -0.0013(13)
C5 0.066(2) 0.078(2) 0.062(2) -0.0222(14) -0.0149(13) -0.0079(14)
C6 0.0513(13) 0.0427(12) 0.0585(14) 0.0021(10) 0.0000(11) -0.0045(10)
C7 0.0313(9) 0.0332(10) 0.0402(10) -0.0005(8) 0.0044(8) -0.0073(8)
C8 0.0363(10) 0.0344(10) 0.0425(11) -0.0034(8) 0.0000(8) -0.0043(8)
C9 0.0356(10) 0.0545(13) 0.0424(11) -0.0016(10) -0.0015(9) -0.0050(9)
C10 0.0402(11) 0.067(2) 0.0498(13) -0.0187(11) 0.0024(10) -0.0161(11)
C11 0.0521(13) 0.0463(13) 0.0637(14) -0.0219(11) 0.0108(11) -0.0173(10)
C12 0.0436(11) 0.0324(10) 0.0560(13) -0.0016(9) 0.0053(9) -0.0056(9)
C13 0.0371(10) 0.0386(10) 0.0290(9) -0.0011(8) -0.0006(7) -0.0035(8)
C14 0.0392(11) 0.0404(12) 0.0547(13) -0.0061(10) -0.0022(9) -0.0026(9)
C15 0.0534(14) 0.0390(12) 0.0650(15) -0.0060(10) 0.0061(11) 0.0018(10)
C16 0.073(2) 0.0408(12) 0.0581(14) -0.0106(10) 0.0191(12) -0.0185(12)
C17 0.0545(14) 0.0559(15) 0.079(2) -0.0169(13) 0.0140(12) -0.0229(12)
C18 0.0384(11) 0.0482(13) 0.0602(14) -0.0082(10) 0.0052(10) -0.0059(9)
C19 0.0347(10) 0.0295(9) 0.0376(10) -0.0024(8) 0.0009(8) -0.0034(8)
C20 0.0448(12) 0.0402(11) 0.0459(12) 0.0074(9) 0.0036(9) 0.0004(9)
C21 0.0464(12) 0.0486(13) 0.0550(13) 0.0030(10) 0.0169(10) -0.0087(10)
C22 0.0332(10) 0.0468(12) 0.0617(14) -0.0086(10) 0.0052(10) -0.0058(9)
C23 0.0369(11) 0.0526(13) 0.0491(12) 0.0004(10) -0.0073(9) -0.0005(9)
C24 0.0361(10) 0.0449(11) 0.0379(10) 0.0003(9) 0.0026(8) -0.0052(9)

loop_
_atom_site_label
_atom_site_type_symbol
_atom_site_fract_x
_atom_site_fract_y
_atom_site_fract_z
_atom_site_U_iso_or_equiv
_atom_site_thermal_displace_type
_atom_site_occupancy
_atom_site_calc_flag
_atom_site_refinement_flags
_atom_site_disorder_group
Sn Sn 0.100555(13) 0.193541(13) 0.299338(10) 0.03627(5) Uani 1 d . .
O1 O 0.1189(2) 0.3237(2) 0.16425(13) 0.0571(4) Uani 1 d . .
O2 O 0.3755(2) 0.13683(15) 0.22408(12) 0.0461(3) Uani 1 d . .
O3 O 0.4926(2) 0.2056(2) 0.07275(12) 0.0498(4) Uani 1 d . .
C1 C 0.2359(2) 0.3165(2) 0.0886(2) 0.0410(4) Uani 1 d . .
C2 C 0.3737(2) 0.2098(2) 0.1365(2) 0.0401(4) Uani 1 d . .
C3 C 0.6306(2) 0.1099(2) 0.1147(2) 0.0530(6) Uani 1 d . .
H3A H 0.6225(2) 0.0147(2) 0.1236(2) 0.064 Uiso 1 calc R .
H3B H 0.6542(2) 0.1301(2) 0.1877(2) 0.064 Uiso 1 calc R .
C4 C 0.7488(3) 0.1269(3) 0.0317(2) 0.0691(7) Uani 1 d . .
H4A H 0.8437(5) 0.0646(15) 0.0577(8) 0.104 Uiso 1 calc R .
H4B H 0.7550(15) 0.2217(6) 0.0231(13) 0.104 Uiso 1 calc R .
H4C H 0.7248(12) 0.1056(20) -0.0399(5) 0.104 Uiso 1 calc R .
C5 C 0.1963(3) 0.2790(3) -0.0203(2) 0.0694(7) Uani 1 d . .
H5A H 0.2798(9) 0.2732(20) -0.0720(6) 0.104 Uiso 1 calc R .
H5B H 0.1100(14) 0.3495(11) -0.0525(9) 0.104 Uiso 1 calc R .
H5C H 0.1737(22) 0.1904(10) -0.0064(3) 0.104 Uiso 1 calc R .
C6 C 0.2674(3) 0.4561(2) 0.0701(2) 0.0534(6) Uani 1 d . .
H6A H 0.3460(13) 0.4553(6) 0.0146(10) 0.080 Uiso 1 calc R .
H6B H 0.2985(17) 0.4759(8) 0.1401(4) 0.080 Uiso 1 calc R .
H6C H 0.1778(6) 0.5268(3) 0.0437(13) 0.080 Uiso 1 calc R .
C7 C 0.2061(2) 0.2230(2) 0.4408(2) 0.0358(4) Uani 1 d . .
C8 C 0.2989(2) 0.1128(2) 0.5066(2) 0.0390(4) Uani 1 d . .
H8 H 0.3178(2) 0.0235(2) 0.4864(2) 0.047 Uiso 1 calc R .
C9 C 0.3642(2) 0.1307(2) 0.6007(2) 0.0461(5) Uani 1 d . .
H9 H 0.4262(2) 0.0541(2) 0.6450(2) 0.055 Uiso 1 calc R .
C10 C 0.3390(2) 0.2601(3) 0.6300(2) 0.0510(5) Uani 1 d . .
H10 H 0.3847(2) 0.2727(3) 0.6941(2) 0.061 Uiso 1 calc R .
C11 C 0.2477(2) 0.3714(2) 0.5665(2) 0.0521(5) Uani 1 d . .
H11 H 0.2307(2) 0.4606(2) 0.5867(2) 0.063 Uiso 1 calc R .
C12 C 0.1805(2) 0.3527(2) 0.4731(2) 0.0456(5) Uani 1 d . .
H12 H 0.1162(2) 0.4295(2) 0.4305(2) 0.055 Uiso 1 calc R .
C13 C 0.1257(2) -0.0165(2) 0.28230(15) 0.0366(4) Uani 1 d . .
C14 C 0.2602(2) -0.1164(2) 0.2822(2) 0.0464(5) Uani 1 d . .
H14 H 0.3493(2) -0.0910(2) 0.2851(2) 0.056 Uiso 1 calc R .
C15 C 0.2663(3) -0.2517(2) 0.2778(2) 0.0557(6) Uani 1 d . .
H15 H 0.3592(3) -0.3182(2) 0.2784(2) 0.067 Uiso 1 calc R .
C16 C 0.1391(3) -0.2905(2) 0.2726(2) 0.0570(6) Uani 1 d . .
H16 H 0.1437(3) -0.3835(2) 0.2690(2) 0.068 Uiso 1 calc R .
C17 C 0.0056(3) -0.1946(3) 0.2727(2) 0.0612(6) Uani 1 d . .
H17 H -0.0827(3) -0.2210(3) 0.2688(2) 0.073 Uiso 1 calc R .
C18 C -0.0015(2) -0.0591(2) 0.2786(2) 0.0502(5) Uani 1 d . .
H18 H -0.0951(2) 0.0061(2) 0.2801(2) 0.060 Uiso 1 calc R .
C19 C -0.1329(2) 0.2812(2) 0.3155(2) 0.0353(4) Uani 1 d . .
C20 C -0.2072(2) 0.2442(2) 0.4109(2) 0.0475(5) Uani 1 d . .
H20 H -0.1527(2) 0.1842(2) 0.4707(2) 0.057 Uiso 1 calc R .
C21 C -0.3595(2) 0.2929(2) 0.4207(2) 0.0525(6) Uani 1 d . .
H21 H -0.4081(2) 0.2650(2) 0.4862(2) 0.063 Uiso 1 calc R .
C22 C -0.4396(2) 0.3817(2) 0.3353(2) 0.0483(5) Uani 1 d . .
H22 H -0.5437(2) 0.4152(2) 0.3416(2) 0.058 Uiso 1 calc R .
C23 C -0.3682(2) 0.4217(2) 0.2408(2) 0.0491(5) Uani 1 d . .
H23 H -0.4232(2) 0.4835(2) 0.1821(2) 0.059 Uiso 1 calc R .
C24 C -0.2159(2) 0.3722(2) 0.2308(2) 0.0415(5) Uani 1 d . .
H24 H -0.1679(2) 0.4008(2) 0.1652(2) 0.050 Uiso 1 calc R .

loop_
_atom_type_symbol
_atom_type_description
_atom_type_scat_dispersion_real
_atom_type_scat_dispersion_imag
_atom_type_scat_source
C C 0.0033 0.0016 'International Tables Vol C Tables 4.2.6.8 and 6.1.1.4'
H H 0.0000 0.0000 'International Tables Vol C Tables 4.2.6.8 and 6.1.1.4'
O O 0.0106 0.0060 'International Tables Vol C Tables 4.2.6.8 and 6.1.1.4'
Sn Sn -0.6537 1.4246 'International Tables Vol C Tables 4.2.6.8 and 6.1.1.4'

loop_
_geom_angle_atom_site_label_1
_geom_angle_atom_site_label_2
_geom_angle_atom_site_label_3
_geom_angle
_geom_angle_site_symmetry_1
_geom_angle_site_symmetry_3
_geom_angle_publ_flag
O1 Sn C7 113.25(7) . . ?
O1 Sn C13 118.73(7) . . ?
C7 Sn C13 114.44(7) . . ?
O1 Sn C19 93.86(6) . . ?
C7 Sn C19 108.47(7) . . ?
C13 Sn C19 105.05(7) . . ?
C1 O1 Sn 129.16(12) . . ?
C2 O3 C3 116.8(2) . . ?
O1 C1 C5 110.5(2) . . ?
O1 C1 C2 110.1(2) . . ?
C5 C1 C2 109.5(2) . . ?
O1 C1 C6 107.7(2) . . ?
C5 C1 C6 110.6(2) . . ?
C2 C1 C6 108.4(2) . . ?
O2 C2 O3 123.2(2) . . ?
O2 C2 C1 123.6(2) . . ?
O3 C2 C1 113.3(2) . . ?
O3 C3 C4 107.2(2) . . ?
O3 C3 H3A 110.27(12) . . ?
C4 C3 H3A 110.27(15) . . ?
O3 C3 H3B 110.27(12) . . ?
C4 C3 H3B 110.3(2) . . ?
H3A C3 H3B 108.5 . . ?
C3 C4 H4A 109.47(13) . . ?
C3 C4 H4B 109.47(15) . . ?
H4A C4 H4B 109.5 . . ?
C3 C4 H4C 109.5(2) . . ?
H4A C4 H4C 109.5 . . ?
H4B C4 H4C 109.5 . . ?
C1 C5 H5A 109.47(13) . . ?
C1 C5 H5B 109.47(13) . . ?
H5A C5 H5B 109.5 . . ?
C1 C5 H5C 109.47(14) . . ?
H5A C5 H5C 109.5 . . ?
H5B C5 H5C 109.5 . . ?
C1 C6 H6A 109.47(12) . . ?
C1 C6 H6B 109.47(12) . . ?
H6A C6 H6B 109.5 . . ?
C1 C6 H6C 109.47(11) . . ?
H6A C6 H6C 109.5 . . ?
H6B C6 H6C 109.5 . . ?
C8 C7 C12 117.7(2) . . ?
C8 C7 Sn 121.09(14) . . ?
C12 C7 Sn 121.13(14) . . ?
C9 C8 C7 121.4(2) . . ?
C9 C8 H8 119.32(12) . . ?
C7 C8 H8 119.32(12) . . ?
C10 C9 C8 119.8(2) . . ?
C10 C9 H9 120.09(13) . . ?
C8 C9 H9 120.09(12) . . ?
C9 C10 C11 120.2(2) . . ?
C9 C10 H10 119.88(13) . . ?
C11 C10 H10 119.88(13) . . ?
C10 C11 C12 119.8(2) . . ?
C10 C11 H11 120.11(13) . . ?
C12 C11 H11 120.11(13) . . ?
C11 C12 C7 121.0(2) . . ?
C11 C12 H12 119.48(13) . . ?
C7 C12 H12 119.48(12) . . ?
C18 C13 C14 117.2(2) . . ?
C18 C13 Sn 117.84(14) . . ?
C14 C13 Sn 124.9(2) . . ?
C15 C14 C13 121.2(2) . . ?
C15 C14 H14 119.40(13) . . ?
C13 C14 H14 119.40(13) . . ?
C16 C15 C14 120.4(2) . . ?
C16 C15 H15 119.80(14) . . ?
C14 C15 H15 119.80(13) . . ?
C17 C16 C15 119.6(2) . . ?
C17 C16 H16 120.20(15) . . ?
C15 C16 H16 120.20(14) . . ?
C16 C17 C18 120.3(2) . . ?
C16 C17 H17 119.84(15) . . ?
C18 C17 H17 119.84(14) . . ?
C17 C18 C13 121.3(2) . . ?
C17 C18 H18 119.35(14) . . ?
C13 C18 H18 119.35(12) . . ?
C20 C19 C24 117.6(2) . . ?
C20 C19 Sn 120.33(14) . . ?
C24 C19 Sn 121.99(14) . . ?
C19 C20 C21 121.5(2) . . ?
C19 C20 H20 119.25(12) . . ?
C21 C20 H20 119.25(13) . . ?
C22 C21 C20 119.8(2) . . ?
C22 C21 H21 120.08(12) . . ?
C20 C21 H21 120.08(13) . . ?
C23 C22 C21 119.7(2) . . ?
C23 C22 H22 120.16(12) . . ?
C21 C22 H22 120.16(12) . . ?
C22 C23 C24 120.4(2) . . ?
C22 C23 H23 119.81(12) . . ?
C24 C23 H23 119.81(12) . . ?
C23 C24 C19 120.9(2) . . ?
C23 C24 H24 119.54(12) . . ?
C19 C24 H24 119.54(11) . . ?

loop_
_geom_bond_atom_site_label_1
_geom_bond_atom_site_label_2
_geom_bond_distance
_geom_bond_site_symmetry_2
_geom_bond_publ_flag
Sn O1 1.9962(14) . ?
Sn C7 2.126(2) . ?
Sn C13 2.141(2) . ?
Sn C19 2.148(2) . ?
O1 C1 1.398(2) . ?
O2 C2 1.209(2) . ?
O3 C2 1.330(2) . ?
O3 C3 1.458(3) . ?
C1 C5 1.522(3) . ?
C1 C2 1.524(3) . ?
C1 C6 1.525(3) . ?
C3 C4 1.500(3) . ?
C3 H3A 0.99 . ?
C3 H3B 0.99 . ?
C4 H4A 0.98 . ?
C4 H4B 0.98 . ?
C4 H4C 0.98 . ?
C5 H5A 0.98 . ?
C5 H5B 0.98 . ?
C5 H5C 0.98 . ?
C6 H6A 0.98 . ?
C6 H6B 0.98 . ?
C6 H6C 0.98 . ?
C7 C8 1.392(3) . ?
C7 C12 1.396(3) . ?
C8 C9 1.383(3) . ?
C8 H8 0.95 . ?
C9 C10 1.379(3) . ?
C9 H9 0.95 . ?
C10 C11 1.379(3) . ?
C10 H10 0.95 . ?
C11 C12 1.388(3) . ?
C11 H11 0.95 . ?
C12 H12 0.95 . ?
C13 C18 1.390(3) . ?
C13 C14 1.393(3) . ?
C14 C15 1.381(3) . ?
C14 H14 0.95 . ?
C15 C16 1.371(3) . ?
C15 H15 0.95 . ?
C16 C17 1.367(3) . ?
C16 H16 0.95 . ?
C17 C18 1.384(3) . ?
C17 H17 0.95 . ?
C18 H18 0.95 . ?
C19 C20 1.390(3) . ?
C19 C24 1.391(3) . ?
C20 C21 1.390(3) . ?
C20 H20 0.95 . ?
C21 C22 1.378(3) . ?
C21 H21 0.95 . ?
C22 C23 1.376(3) . ?
C22 H22 0.95 . ?
C23 C24 1.391(3) . ?
C23 H23 0.95 . ?
C24 H24 0.95 . ?

loop_
_geom_torsion_atom_site_label_1
_geom_torsion_atom_site_label_2
_geom_torsion_atom_site_label_3
_geom_torsion_atom_site_label_4
_geom_torsion
_geom_torsion_site_symmetry_1
_geom_torsion_site_symmetry_2
_geom_torsion_site_symmetry_3
_geom_torsion_site_symmetry_4
_geom_torsion_publ_flag
C7 Sn O1 C1 82.2(2) . . . . ?
C13 Sn O1 C1 -56.3(2) . . . . ?
C19 Sn O1 C1 -165.8(2) . . . . ?
Sn O1 C1 C5 106.6(2) . . . . ?
Sn O1 C1 C2 -14.5(3) . . . . ?
Sn O1 C1 C6 -132.5(2) . . . . ?
C3 O3 C2 O2 -1.8(3) . . . . ?
C3 O3 C2 C1 177.7(2) . . . . ?
O1 C1 C2 O2 4.8(3) . . . . ?
C5 C1 C2 O2 -116.9(2) . . . . ?
C6 C1 C2 O2 122.4(2) . . . . ?
O1 C1 C2 O3 -174.7(2) . . . . ?
C5 C1 C2 O3 63.7(2) . . . . ?
C6 C1 C2 O3 -57.1(2) . . . . ?
C2 O3 C3 C4 -177.9(2) . . . . ?
O1 Sn C7 C8 -132.33(15) . . . . ?
C13 Sn C7 C8 8.0(2) . . . . ?
C19 Sn C7 C8 124.9(2) . . . . ?
O1 Sn C7 C12 50.0(2) . . . . ?
C13 Sn C7 C12 -169.68(15) . . . . ?
C19 Sn C7 C12 -52.8(2) . . . . ?
C12 C7 C8 C9 -0.1(3) . . . . ?
Sn C7 C8 C9 -177.92(15) . . . . ?
C7 C8 C9 C10 -0.8(3) . . . . ?
C8 C9 C10 C11 0.7(3) . . . . ?
C9 C10 C11 C12 0.3(3) . . . . ?
C10 C11 C12 C7 -1.2(3) . . . . ?
C8 C7 C12 C11 1.2(3) . . . . ?
Sn C7 C12 C11 178.9(2) . . . . ?
O1 Sn C13 C18 -100.0(2) . . . . ?
C7 Sn C13 C18 122.0(2) . . . . ?
C19 Sn C13 C18 3.1(2) . . . . ?
O1 Sn C13 C14 84.6(2) . . . . ?
C7 Sn C13 C14 -53.5(2) . . . . ?
C19 Sn C13 C14 -172.3(2) . . . . ?
C18 C13 C14 C15 0.4(3) . . . . ?
Sn C13 C14 C15 175.8(2) . . . . ?
C13 C14 C15 C16 0.5(4) . . . . ?
C14 C15 C16 C17 -0.5(4) . . . . ?
C15 C16 C17 C18 -0.3(4) . . . . ?
C16 C17 C18 C13 1.3(4) . . . . ?
C14 C13 C18 C17 -1.3(3) . . . . ?
Sn C13 C18 C17 -177.0(2) . . . . ?
O1 Sn C19 C20 -169.2(2) . . . . ?
C7 Sn C19 C20 -53.1(2) . . . . ?
C13 Sn C19 C20 69.7(2) . . . . ?
O1 Sn C19 C24 13.1(2) . . . . ?
C7 Sn C19 C24 129.2(2) . . . . ?
C13 Sn C19 C24 -108.0(2) . . . . ?
C24 C19 C20 C21 1.8(3) . . . . ?
Sn C19 C20 C21 -176.1(2) . . . . ?
C19 C20 C21 C22 -1.1(4) . . . . ?
C20 C21 C22 C23 -0.1(4) . . . . ?
C21 C22 C23 C24 0.5(4) . . . . ?
C22 C23 C24 C19 0.2(3) . . . . ?
C20 C19 C24 C23 -1.3(3) . . . . ?
Sn C19 C24 C23 176.4(2) . . . . ?

loop_
_cod_related_entry_id
_cod_related_entry_database
_cod_related_entry_code
1 ChemSpider 29360465
